data_4327370
loop_
_publ_author_name
'Chong Lei'
'Jiang-Gao Mao'
'Yan-Qiong Sun'
'Jun-Ling Song'

_publ_section_title
;
 A Novel Organic-Inorganic Hybrid Based on an 8-Electron-Reduced Keggin
 Polymolybdate Capped by Tetrahedral, Trigonal Bipyramidal, and Octahedral
 Zinc: Synthesis and Crystal Structure of
 (CH3NH3)(H2bipy)[Zn4(bipy)3(H2O)2MoV8MoVI4O36(PO4)].4H2O
;
_journal_name_full 'Inorganic Chemistry'
_journal_page_first 1964
_journal_page_last 1968
_journal_paper_doi 10.1021/ic035290+
_journal_volume 43
_journal_year 2004
_chemical_formula_sum 'C41 H52 Mo12 N9 O46 P Zn4'
_chemical_formula_weight 2850.65
_chemical_name_systematic
; 
 ? 
;
_space_group_IT_number 14
_symmetry_cell_setting monoclinic
_symmetry_space_group_name_Hall '-P 2ybc'
_symmetry_space_group_name_H-M 'P 1 21/c 1'
_atom_sites_solution_hydrogens geom
_atom_sites_solution_primary direct
_atom_sites_solution_secondary difmap
_audit_creation_method SHELXL-97
_cell_angle_alpha 90.00
_cell_angle_beta 106.4100(10)
_cell_angle_gamma 90.00
_cell_formula_units_Z 4
_cell_length_a 17.3032(2)
_cell_length_b 17.8113(3)
_cell_length_c 23.4597(4)
_cell_measurement_temperature 293(2)
_cell_volume 6935.58(19)
_computing_structure_refinement 'SHELXL-97 (Sheldrick, 1997)'
_computing_structure_solution 'SHELXS-97 (Sheldrick, 1990)'
_diffrn_ambient_temperature 293(2)
_diffrn_measured_fraction_theta_full 0.987
_diffrn_measured_fraction_theta_max 0.987
_diffrn_measurement_device_type 'Siemens Smart CCD '
_diffrn_measurement_method 'narrow frame method '
_diffrn_radiation_monochromator graphite
_diffrn_radiation_source 'fine-focus sealed tube'
_diffrn_radiation_type MoK\a
_diffrn_radiation_wavelength 0.71073
_diffrn_reflns_av_R_equivalents 0.0431
_diffrn_reflns_av_sigmaI/netI 0.0483
_diffrn_reflns_limit_h_max 16
_diffrn_reflns_limit_h_min -20
_diffrn_reflns_limit_k_max 20
_diffrn_reflns_limit_k_min -21
_diffrn_reflns_limit_l_max 27
_diffrn_reflns_limit_l_min -19
_diffrn_reflns_number 22229
_diffrn_reflns_theta_full 25.05
_diffrn_reflns_theta_max 25.05
_diffrn_reflns_theta_min 1.46
_diffrn_standards_decay_% <1.0%
_exptl_absorpt_coefficient_mu 3.577
_exptl_absorpt_correction_T_max 1.0
_exptl_absorpt_correction_T_min 0.534
_exptl_absorpt_correction_type SADABS
_exptl_crystal_colour black
_exptl_crystal_density_diffrn 2.730
_exptl_crystal_description Prism
_exptl_crystal_F_000 5472
_exptl_crystal_size_max 0.50
_exptl_crystal_size_mid 0.20
_exptl_crystal_size_min 0.10
_refine_diff_density_max 1.000
_refine_diff_density_min -1.038
_refine_diff_density_rms 0.228
_refine_ls_extinction_method none
_refine_ls_goodness_of_fit_ref 1.242
_refine_ls_hydrogen_treatment mixed
_refine_ls_matrix_type full
_refine_ls_number_parameters 1012
_refine_ls_number_reflns 12126
_refine_ls_number_restraints 1
_refine_ls_restrained_S_all 1.242
_refine_ls_R_factor_all 0.0821
_refine_ls_R_factor_gt 0.0586
_refine_ls_shift/su_max 0.001
_refine_ls_shift/su_mean 0.000
_refine_ls_structure_factor_coef Fsqd
_refine_ls_weighting_details 'calc w=1/[\s^2^(Fo^2^)+(0.0000P)^2^+126.7583P] where P=(Fo^2^+2Fc^2^)/3'
_refine_ls_weighting_scheme calc
_refine_ls_wR_factor_gt 0.1113
_refine_ls_wR_factor_ref 0.1245
_reflns_number_gt 9682
_reflns_number_total 12126
_reflns_threshold_expression >2sigma(I)
_cod_data_source_file ic0352902Bsi20040109_033947.cif
_cod_data_source_block lcznmo
_cod_depositor_comments
;
The following automatic conversions were performed:

'_symmetry_cell_setting' tag value 'Monoclinc' was replaced with
'monoclinic' value as specified in the replacement file
'/home/robertas/cod-tools/perl-scripts/inputs/replacement_values.lst'.

Automatic conversion script
Id: cif_fix_values 3143 2015-03-26 13:38:13Z robertas 
;
_cod_original_cell_volume 6935.58(18)
_cod_database_code 4327370

loop_
_symmetry_equiv_pos_as_xyz
'x, y, z'
'-x, y+1/2, -z+1/2'
'-x, -y, -z'
'x, -y-1/2, z-1/2'

loop_
_atom_site_label
_atom_site_type_symbol
_atom_site_fract_x
_atom_site_fract_y
_atom_site_fract_z
_atom_site_U_iso_or_equiv
_atom_site_adp_type
_atom_site_occupancy
_atom_site_symmetry_multiplicity
_atom_site_calc_flag
_atom_site_refinement_flags
_atom_site_disorder_assembly
_atom_site_disorder_group
Zn1 Zn -0.27119(7) 0.93440(7) -0.03043(5) 0.0208(3) Uani 1 1 d . A .
Zn2 Zn -0.26405(7) 0.56729(7) -0.03030(5) 0.0196(3) Uani 1 1 d . . .
Zn3 Zn -0.01179(7) 0.73294(7) 0.14530(6) 0.0250(3) Uani 1 1 d . . .
Zn4 Zn -0.36389(7) 0.76355(7) 0.16844(6) 0.0272(3) Uani 1 1 d . A .
Mo1 Mo -0.09804(5) 0.91848(5) 0.09802(4) 0.0198(2) Uani 1 1 d . A .
Mo2 Mo -0.06340(5) 0.84257(5) 0.01306(4) 0.0189(2) Uani 1 1 d . A .
Mo3 Mo -0.31083(5) 0.58038(5) 0.10962(4) 0.0194(2) Uani 1 1 d . A .
Mo4 Mo -0.42029(5) 0.65589(5) 0.03056(4) 0.0192(2) Uani 1 1 d . A .
Mo5 Mo -0.21271(5) 0.74875(5) -0.08992(4) 0.01836(19) Uani 1 1 d . A .
Mo6 Mo -0.35936(5) 0.75448(5) -0.08297(4) 0.01909(19) Uani 1 1 d . A .
Mo7 Mo -0.15075(6) 0.81996(5) 0.21499(4) 0.0220(2) Uani 1 1 d . A .
Mo8 Mo -0.15784(6) 0.67285(5) 0.21442(4) 0.0213(2) Uani 1 1 d . A .
Mo9 Mo -0.11427(5) 0.56220(5) 0.10760(4) 0.0197(2) Uani 1 1 d . A .
Mo10 Mo -0.06299(5) 0.64989(5) 0.00631(4) 0.0199(2) Uani 1 1 d . A .
Mo11 Mo -0.28651(5) 0.93430(5) 0.11740(4) 0.0213(2) Uani 1 1 d . A .
Mo12 Mo -0.42421(5) 0.84793(5) 0.02350(4) 0.0211(2) Uani 1 1 d . A .
P1 P -0.22036(14) 0.74932(15) 0.06362(11) 0.0154(5) Uani 1 1 d . A .
N1 N -0.2547(5) 1.0514(5) -0.0173(4) 0.025(2) Uani 1 1 d . . .
N2 N -0.2513(6) 1.4489(5) -0.0166(4) 0.025(2) Uani 1 1 d . . .
N3 N -0.3625(5) 0.9627(5) -0.1111(4) 0.027(2) Uani 1 1 d . . .
N4 N -0.6545(6) 1.0337(5) -0.3864(4) 0.032(2) Uani 1 1 d . . .
N5 N -0.4840(6) 0.7598(6) 0.1704(5) 0.035(2) Uani 1 1 d . . .
N6 N -0.8905(5) 0.7388(6) 0.1723(4) 0.030(2) Uani 1 1 d . . .
N7 N 0.0077(6) 0.7218(6) 0.3800(5) 0.038(3) Uani 1 1 d . . .
H07A H -0.0377 0.7147 0.3874 0.045 Uiso 1 1 calc R . .
N8 N 0.4052(6) 0.7736(6) 0.3777(5) 0.046(3) Uani 1 1 d . . .
H08A H 0.4565 0.7806 0.3866 0.055 Uiso 1 1 calc R . .
C1 C -0.1888(7) 1.0887(6) -0.0191(6) 0.034(3) Uani 1 1 d . . .
H1A H -0.1437 1.0614 -0.0209 0.040 Uiso 1 1 calc R . .
C2 C -0.1847(7) 1.1666(6) -0.0186(6) 0.032(3) Uani 1 1 d . . .
H2A H -0.1374 1.1904 -0.0200 0.039 Uiso 1 1 calc R . .
C3 C -0.2512(7) 1.2092(6) -0.0158(5) 0.027(3) Uani 1 1 d . . .
C4 C -0.3180(7) 1.1693(7) -0.0145(7) 0.041(3) Uani 1 1 d . . .
H4A H -0.3645 1.1947 -0.0134 0.050 Uiso 1 1 calc R . .
C5 C -0.3175(7) 1.0918(6) -0.0149(7) 0.040(3) Uani 1 1 d . . .
H5A H -0.3641 1.0667 -0.0135 0.049 Uiso 1 1 calc R . .
C6 C -0.2505(6) 1.2919(6) -0.0170(5) 0.023(2) Uani 1 1 d . . .
C7 C -0.1867(7) 1.3321(7) -0.0260(6) 0.037(3) Uani 1 1 d . . .
H7A H -0.1428 1.3076 -0.0331 0.044 Uiso 1 1 calc R . .
C8 C -0.1897(7) 1.4104(6) -0.0244(6) 0.034(3) Uani 1 1 d . . .
H8A H -0.1457 1.4371 -0.0290 0.041 Uiso 1 1 calc R . .
C9 C -0.3118(8) 1.4111(6) -0.0053(6) 0.039(3) Uani 1 1 d . . .
H9A H -0.3538 1.4374 0.0030 0.047 Uiso 1 1 calc R . .
C10 C -0.3136(7) 1.3334(7) -0.0058(6) 0.036(3) Uani 1 1 d . . .
H10A H -0.3572 1.3085 0.0013 0.044 Uiso 1 1 calc R . .
C11 C -0.3427(8) 0.9638(10) -0.1620(6) 0.052(4) Uani 1 1 d . . .
H11A H -0.2891 0.9560 -0.1608 0.063 Uiso 1 1 calc R . .
C12 C -0.3979(8) 0.9758(10) -0.2164(6) 0.054(4) Uani 1 1 d . . .
H12A H -0.3808 0.9775 -0.2506 0.065 Uiso 1 1 calc R . .
C13 C -0.4796(8) 0.9856(7) -0.2206(5) 0.036(3) Uani 1 1 d . . .
C14 C -0.4976(8) 0.9851(7) -0.1667(5) 0.038(3) Uani 1 1 d . . .
H14A H -0.5507 0.9918 -0.1663 0.046 Uiso 1 1 calc R . .
C15 C -0.4398(7) 0.9751(6) -0.1146(5) 0.030(3) Uani 1 1 d . . .
H15A H -0.4548 0.9770 -0.0795 0.036 Uiso 1 1 calc R . .
C16 C -0.5401(7) 1.0009(7) -0.2777(5) 0.032(3) Uani 1 1 d . . .
C17 C -0.5192(7) 1.0104(8) -0.3300(6) 0.038(3) Uani 1 1 d . . .
H17A H -0.4657 1.0059 -0.3301 0.045 Uiso 1 1 calc R . .
C18 C -0.5776(7) 1.0265(7) -0.3816(5) 0.037(3) Uani 1 1 d . . .
H18A H -0.5613 1.0329 -0.4158 0.045 Uiso 1 1 calc R . .
C19 C -0.6766(8) 1.0212(9) -0.3363(6) 0.044(3) Uani 1 1 d . . .
H19A H -0.7309 1.0240 -0.3381 0.053 Uiso 1 1 calc R . .
C20 C -0.6211(8) 1.0044(9) -0.2822(6) 0.045(4) Uani 1 1 d . . .
H20A H -0.6388 0.9954 -0.2489 0.054 Uiso 1 1 calc R . .
C21A C -0.5179(14) 0.8143(13) 0.1973(11) 0.029(5) Uiso 0.50 1 d P A 1
C22A C -0.5940(14) 0.8124(13) 0.2023(11) 0.030(5) Uiso 0.50 1 d P A 1
C21B C -0.5284(16) 0.8187(16) 0.1624(13) 0.041(6) Uiso 0.50 1 d P A 2
C22B C -0.6083(16) 0.8182(15) 0.1643(13) 0.040(6) Uiso 0.50 1 d P A 2
C23 C -0.6413(7) 0.7519(7) 0.1813(5) 0.033(3) Uani 1 1 d . . .
C24 C -0.6057(10) 0.6910(9) 0.1635(10) 0.077(6) Uani 1 1 d . A .
H24A H -0.6337 0.6461 0.1541 0.093 Uiso 1 1 calc R . .
C25 C -0.5255(10) 0.6972(9) 0.1596(10) 0.081(7) Uani 1 1 d . A .
H25A H -0.5014 0.6549 0.1488 0.098 Uiso 1 1 calc R . .
C26 C -0.7262(7) 0.7467(7) 0.1818(5) 0.033(3) Uani 1 1 d . A .
C27 C -0.7653(8) 0.6796(8) 0.1838(8) 0.062(5) Uani 1 1 d . . .
H27A H -0.7364 0.6349 0.1885 0.074 Uiso 1 1 calc R A .
C28 C -0.8457(8) 0.6779(8) 0.1789(8) 0.060(5) Uani 1 1 d . A .
H28A H -0.8700 0.6316 0.1802 0.072 Uiso 1 1 calc R . .
C29 C -0.8533(8) 0.8028(8) 0.1732(8) 0.055(4) Uani 1 1 d . A .
H29A H -0.8841 0.8462 0.1697 0.066 Uiso 1 1 calc R . .
C30 C -0.7721(8) 0.8115(8) 0.1788(8) 0.061(5) Uani 1 1 d . . .
H30A H -0.7490 0.8589 0.1806 0.074 Uiso 1 1 calc R A .
C31 C 0.0376(8) 0.7915(9) 0.3829(6) 0.045(3) Uani 1 1 d . . .
H31A H 0.0087 0.8321 0.3913 0.053 Uiso 1 1 calc R . .
C32 C 0.1111(8) 0.8022(7) 0.3734(6) 0.039(3) Uani 1 1 d . . .
H32A H 0.1324 0.8504 0.3753 0.047 Uiso 1 1 calc R . .
C33 C 0.1549(6) 0.7417(7) 0.3608(5) 0.027(2) Uani 1 1 d . . .
C34 C 0.1180(8) 0.6730(7) 0.3549(7) 0.046(4) Uani 1 1 d . . .
H34A H 0.1427 0.6318 0.3430 0.055 Uiso 1 1 calc R . .
C35 C 0.0456(7) 0.6646(7) 0.3662(7) 0.042(3) Uani 1 1 d . . .
H35A H 0.0228 0.6171 0.3641 0.051 Uiso 1 1 calc R . .
C36 C 0.2398(7) 0.7528(7) 0.3593(5) 0.034(3) Uani 1 1 d . . .
C37 C 0.2939(8) 0.6932(8) 0.3692(7) 0.053(4) Uani 1 1 d . . .
H37A H 0.2754 0.6443 0.3696 0.063 Uiso 1 1 calc R . .
C38 C 0.3752(8) 0.7069(8) 0.3784(7) 0.048(4) Uani 1 1 d . . .
H38A H 0.4102 0.6661 0.3856 0.058 Uiso 1 1 calc R . .
C39 C 0.3542(9) 0.8306(8) 0.3628(8) 0.064(5) Uani 1 1 d . . .
H39A H 0.3748 0.8777 0.3581 0.076 Uiso 1 1 calc R . .
C40 C 0.2731(8) 0.8241(8) 0.3539(8) 0.056(4) Uani 1 1 d . . .
H40A H 0.2400 0.8661 0.3444 0.067 Uiso 1 1 calc R . .
O1 O -0.0321(4) 0.9892(4) 0.1050(4) 0.0298(18) Uani 1 1 d . . .
O2 O 0.0088(4) 0.8977(4) 0.0023(4) 0.0279(18) Uani 1 1 d . . .
O3 O -0.3683(5) 0.5093(4) 0.1200(4) 0.0290(18) Uani 1 1 d . . .
O4 O -0.5005(5) 0.6010(5) 0.0245(4) 0.0329(19) Uani 1 1 d . . .
O5 O -0.2348(4) 0.7468(5) -0.1646(3) 0.0278(17) Uani 1 1 d . . .
O6 O -0.4073(4) 0.7557(5) -0.1558(3) 0.0305(18) Uani 1 1 d . . .
O7 O -0.1177(5) 0.8369(4) 0.2881(3) 0.034(2) Uani 1 1 d . . .
O8 O -0.1264(5) 0.6552(5) 0.2873(3) 0.0334(19) Uani 1 1 d . . .
O9 O -0.0551(5) 0.4852(4) 0.1128(4) 0.0311(19) Uani 1 1 d . . .
O10 O 0.0047(5) 0.5882(4) -0.0050(3) 0.0304(18) Uani 1 1 d . . .
O11 O -0.3384(5) 1.0106(4) 0.1291(4) 0.0321(19) Uani 1 1 d . . .
O12 O -0.5001(4) 0.9091(4) 0.0174(4) 0.0322(19) Uani 1 1 d . . .
O13 O -0.2470(4) 0.5999(4) 0.1913(3) 0.0261(17) Uani 1 1 d . . .
O14 O -0.3665(4) 0.8508(4) 0.1103(3) 0.0247(17) Uani 1 1 d . . .
O15 O -0.2374(4) 0.8995(4) 0.1928(3) 0.0234(16) Uani 1 1 d . . .
O16 O -0.0096(4) 0.7398(4) 0.0152(3) 0.0209(15) Uani 1 1 d . . .
O17 O -0.1181(4) 0.8171(4) -0.0703(3) 0.0205(15) Uani 1 1 d . . .
O18 O -0.2824(4) 0.6720(4) -0.0702(3) 0.0202(15) Uani 1 1 d . . .
O19 O -0.3718(4) 0.6710(4) 0.1159(3) 0.0229(16) Uani 1 1 d . . .
O20 O -0.2757(4) 0.8321(4) -0.0723(3) 0.0180(15) Uani 1 1 d . . .
O21 O -0.3310(4) 0.9175(4) 0.0304(3) 0.0266(17) Uani 1 1 d . . .
O22 O -0.2413(4) 0.7502(4) 0.2027(3) 0.0241(16) Uani 1 1 d . . .
O23 O -0.0339(4) 0.8281(4) 0.0997(3) 0.0222(16) Uani 1 1 d . . .
O24 O -0.1490(4) 0.5834(4) 0.0205(3) 0.0186(15) Uani 1 1 d . . .
O25 O -0.0407(4) 0.6454(4) 0.0947(3) 0.0226(16) Uani 1 1 d . . .
O26 O -0.0774(4) 0.7433(4) 0.1998(3) 0.0238(16) Uani 1 1 d . . .
O27 O -0.1527(4) 0.9105(4) 0.0130(3) 0.0202(15) Uani 1 1 d . . .
O28 O -0.3340(4) 0.5886(4) 0.0223(3) 0.0185(15) Uani 1 1 d . . .
O29 O -0.4691(4) 0.7580(4) 0.0346(3) 0.0228(16) Uani 1 1 d . . .
O30 O -0.0801(4) 0.8980(4) 0.1873(3) 0.0241(17) Uani 1 1 d . . .
O31 O -0.1277(4) 0.6663(4) -0.0690(3) 0.0226(16) Uani 1 1 d . . .
O32 O -0.1967(4) 0.9741(4) 0.1038(3) 0.0235(16) Uani 1 1 d . . .
O33 O -0.2128(4) 0.5228(4) 0.1026(3) 0.0223(16) Uani 1 1 d . . .
O34 O -0.0917(4) 0.5949(4) 0.1843(3) 0.0230(16) Uani 1 1 d . . .
O35 O -0.4366(4) 0.6797(4) -0.0583(3) 0.0234(16) Uani 1 1 d . . .
O36 O -0.4241(4) 0.8321(4) -0.0532(3) 0.0221(16) Uani 1 1 d . . .
O37 O -0.2063(4) 0.6782(4) 0.1032(3) 0.0214(16) Uani 1 1 d . . .
O38 O -0.1974(4) 0.8204(4) 0.1044(3) 0.0192(15) Uani 1 1 d . . .
O39 O -0.3106(4) 0.7510(4) 0.0267(3) 0.0184(14) Uani 1 1 d . . .
O40 O -0.1662(4) 0.7487(4) 0.0211(3) 0.0199(15) Uani 1 1 d . . .
O1W O -0.3546(10) 0.6685(9) 0.2392(7) 0.105(5) Uani 1 1 d . . .
O2W O -0.3470(6) 0.8359(7) 0.2456(4) 0.061(3) Uani 1 1 d . . .
O3W O -0.1216(6) -0.0176(6) 0.3702(6) 0.072(3) Uani 1 1 d . . .
O4W O 0.1955(6) -0.0223(5) 0.2330(5) 0.057(3) Uani 1 1 d . . .
O5W O 0.1391(6) 0.4675(5) 0.6148(4) 0.047(2) Uani 1 1 d . . .
O6W O -0.0641(8) 0.4230(10) 0.2392(6) 0.109(5) Uani 1 1 d . . .
N9 N -0.0810(17) 0.0332(13) 0.2528(10) 0.149(10) Uani 1 1 d D . .
C41 C -0.168(3) 0.031(3) 0.256(2) 0.25(2) Uiso 1 1 d D . .

loop_
_atom_site_aniso_label
_atom_site_aniso_U_11
_atom_site_aniso_U_22
_atom_site_aniso_U_33
_atom_site_aniso_U_23
_atom_site_aniso_U_13
_atom_site_aniso_U_12
Zn1 0.0221(6) 0.0151(6) 0.0238(6) 0.0016(5) 0.0044(5) 0.0012(5)
Zn2 0.0197(6) 0.0159(6) 0.0229(6) -0.0026(5) 0.0055(5) -0.0006(5)
Zn3 0.0205(6) 0.0236(7) 0.0295(7) -0.0001(5) 0.0050(5) -0.0009(5)
Zn4 0.0210(6) 0.0239(7) 0.0389(8) -0.0064(6) 0.0120(6) -0.0017(5)
Mo1 0.0196(4) 0.0166(5) 0.0228(5) -0.0005(4) 0.0055(4) -0.0028(4)
Mo2 0.0156(4) 0.0176(5) 0.0242(5) 0.0002(4) 0.0067(4) -0.0012(4)
Mo3 0.0219(5) 0.0161(5) 0.0219(5) 0.0003(4) 0.0086(4) -0.0017(4)
Mo4 0.0166(4) 0.0177(5) 0.0242(5) -0.0011(4) 0.0075(4) -0.0013(4)
Mo5 0.0193(4) 0.0189(4) 0.0182(4) -0.0005(4) 0.0073(3) -0.0009(4)
Mo6 0.0174(4) 0.0190(5) 0.0204(4) 0.0012(4) 0.0046(3) -0.0001(4)
Mo7 0.0280(5) 0.0189(5) 0.0194(5) -0.0015(4) 0.0072(4) -0.0030(4)
Mo8 0.0276(5) 0.0174(5) 0.0183(5) 0.0004(4) 0.0055(4) -0.0005(4)
Mo9 0.0201(5) 0.0157(5) 0.0220(5) 0.0009(4) 0.0039(4) 0.0019(4)
Mo10 0.0163(4) 0.0182(5) 0.0266(5) -0.0004(4) 0.0082(4) 0.0004(4)
Mo11 0.0238(5) 0.0158(5) 0.0270(5) -0.0009(4) 0.0119(4) 0.0004(4)
Mo12 0.0175(5) 0.0177(5) 0.0300(5) 0.0002(4) 0.0099(4) 0.0012(4)
P1 0.0149(12) 0.0140(12) 0.0172(12) -0.0008(11) 0.0046(10) -0.0022(10)
N1 0.023(5) 0.020(5) 0.036(5) 0.000(4) 0.011(4) -0.006(4)
N2 0.032(5) 0.013(4) 0.029(5) 0.000(4) 0.006(4) -0.004(4)
N3 0.020(5) 0.023(5) 0.036(6) 0.006(4) 0.006(4) -0.005(4)
N4 0.039(6) 0.026(5) 0.026(5) 0.006(4) 0.003(4) 0.006(4)
N5 0.023(5) 0.031(6) 0.056(7) 0.009(5) 0.019(5) 0.003(4)
N6 0.017(5) 0.033(6) 0.036(5) -0.007(5) 0.001(4) 0.000(4)
N7 0.022(5) 0.054(7) 0.040(6) 0.011(5) 0.014(5) -0.005(5)
N8 0.029(6) 0.036(7) 0.071(8) -0.010(6) 0.013(6) 0.000(5)
C1 0.026(6) 0.013(6) 0.063(9) 0.004(5) 0.015(6) 0.003(5)
C2 0.023(6) 0.019(6) 0.064(9) 0.007(6) 0.024(6) 0.001(5)
C3 0.030(6) 0.024(6) 0.026(6) 0.005(5) 0.006(5) -0.007(5)
C4 0.025(6) 0.021(6) 0.083(11) 0.002(6) 0.024(7) 0.002(5)
C5 0.028(6) 0.013(6) 0.091(11) -0.008(6) 0.034(7) -0.013(5)
C6 0.029(6) 0.013(5) 0.025(6) 0.003(4) 0.004(5) 0.007(4)
C7 0.024(6) 0.025(6) 0.069(9) 0.010(6) 0.024(6) 0.000(5)
C8 0.020(6) 0.023(6) 0.063(9) 0.011(6) 0.016(6) -0.001(5)
C9 0.036(7) 0.014(6) 0.071(10) -0.004(6) 0.021(7) 0.003(5)
C10 0.025(6) 0.031(7) 0.064(9) 0.000(6) 0.031(6) 0.002(5)
C11 0.025(7) 0.110(13) 0.028(7) 0.035(8) 0.016(6) 0.018(7)
C12 0.034(7) 0.102(13) 0.031(7) 0.024(8) 0.020(6) 0.022(8)
C13 0.038(7) 0.042(8) 0.028(7) 0.012(6) 0.007(5) 0.002(6)
C14 0.037(7) 0.043(8) 0.035(7) 0.011(6) 0.010(6) 0.024(6)
C15 0.031(6) 0.024(6) 0.037(7) 0.011(5) 0.013(5) 0.004(5)
C16 0.031(7) 0.035(7) 0.032(7) 0.011(5) 0.012(5) 0.017(5)
C17 0.030(7) 0.048(8) 0.034(7) 0.017(6) 0.007(6) 0.004(6)
C18 0.034(7) 0.048(8) 0.029(7) 0.009(6) 0.008(5) 0.011(6)
C19 0.031(7) 0.071(10) 0.032(7) -0.003(7) 0.013(6) 0.003(7)
C20 0.034(7) 0.073(10) 0.025(7) 0.004(7) 0.004(6) 0.013(7)
C23 0.027(6) 0.037(7) 0.038(7) -0.002(6) 0.015(5) 0.004(5)
C24 0.069(11) 0.027(8) 0.16(2) -0.005(10) 0.070(13) -0.005(7)
C25 0.053(10) 0.040(9) 0.17(2) -0.001(11) 0.069(12) 0.001(8)
C26 0.023(6) 0.039(7) 0.033(6) 0.004(6) 0.003(5) 0.005(5)
C27 0.031(7) 0.023(7) 0.134(16) 0.015(8) 0.029(9) 0.016(6)
C28 0.039(8) 0.031(8) 0.112(14) 0.020(8) 0.026(9) -0.005(6)
C29 0.029(7) 0.028(7) 0.109(14) -0.011(8) 0.020(8) 0.000(6)
C30 0.029(7) 0.037(8) 0.118(15) -0.025(9) 0.020(8) 0.000(6)
C31 0.032(7) 0.061(10) 0.045(8) 0.003(7) 0.016(6) 0.003(7)
C32 0.039(7) 0.033(7) 0.045(8) -0.003(6) 0.011(6) 0.003(6)
C33 0.023(6) 0.029(6) 0.028(6) 0.006(5) 0.004(5) 0.003(5)
C34 0.035(7) 0.029(7) 0.079(11) 0.005(7) 0.023(7) 0.001(6)
C35 0.034(7) 0.027(7) 0.075(10) -0.002(7) 0.030(7) -0.008(5)
C36 0.036(7) 0.027(6) 0.038(7) 0.003(6) 0.008(5) -0.001(5)
C37 0.042(8) 0.031(8) 0.084(12) -0.013(7) 0.017(8) -0.003(6)
C38 0.030(7) 0.031(8) 0.081(11) -0.002(7) 0.012(7) 0.008(6)
C39 0.041(8) 0.028(8) 0.124(15) 0.019(9) 0.028(9) -0.014(6)
C40 0.030(7) 0.039(8) 0.100(13) 0.008(8) 0.022(8) 0.001(6)
O1 0.027(4) 0.026(4) 0.037(5) -0.005(4) 0.008(4) -0.004(3)
O2 0.017(4) 0.027(4) 0.042(5) 0.003(4) 0.012(3) -0.003(3)
O3 0.029(4) 0.025(4) 0.038(5) 0.005(4) 0.017(4) -0.005(3)
O4 0.024(4) 0.030(5) 0.044(5) -0.002(4) 0.008(4) -0.006(3)
O5 0.036(4) 0.034(4) 0.017(4) 0.000(3) 0.012(3) -0.003(4)
O6 0.022(4) 0.043(5) 0.024(4) -0.005(4) 0.002(3) -0.001(4)
O7 0.044(5) 0.028(5) 0.024(4) -0.006(4) -0.001(4) -0.009(4)
O8 0.043(5) 0.031(5) 0.023(4) 0.003(4) 0.004(4) -0.004(4)
O9 0.029(4) 0.027(4) 0.038(5) -0.002(4) 0.010(4) 0.007(3)
O10 0.027(4) 0.030(5) 0.033(4) -0.008(4) 0.006(3) 0.004(3)
O11 0.037(5) 0.024(4) 0.045(5) 0.002(4) 0.027(4) 0.005(4)
O12 0.020(4) 0.023(4) 0.057(6) -0.003(4) 0.017(4) 0.007(3)
O13 0.031(4) 0.023(4) 0.026(4) 0.001(3) 0.010(3) -0.001(3)
O14 0.031(4) 0.019(4) 0.027(4) 0.000(3) 0.014(3) -0.001(3)
O15 0.035(4) 0.016(4) 0.022(4) -0.002(3) 0.011(3) -0.003(3)
O16 0.016(3) 0.020(4) 0.029(4) 0.000(3) 0.010(3) -0.007(3)
O17 0.026(4) 0.021(4) 0.017(4) -0.002(3) 0.009(3) -0.001(3)
O18 0.015(4) 0.023(4) 0.025(4) -0.004(3) 0.009(3) -0.001(3)
O19 0.028(4) 0.017(4) 0.024(4) -0.002(3) 0.008(3) 0.004(3)
O20 0.016(3) 0.019(4) 0.018(4) -0.002(3) 0.004(3) 0.005(3)
O21 0.028(4) 0.024(4) 0.028(4) -0.003(3) 0.009(3) -0.005(3)
O22 0.029(4) 0.021(4) 0.023(4) 0.002(3) 0.009(3) 0.002(3)
O23 0.019(4) 0.020(4) 0.024(4) 0.001(3) 0.001(3) -0.001(3)
O24 0.017(3) 0.017(4) 0.022(4) 0.001(3) 0.005(3) -0.004(3)
O25 0.019(4) 0.021(4) 0.023(4) -0.002(3) -0.001(3) 0.000(3)
O26 0.028(4) 0.024(4) 0.018(3) -0.004(3) 0.005(3) -0.002(3)
O27 0.022(4) 0.019(4) 0.021(4) -0.001(3) 0.007(3) 0.001(3)
O28 0.020(4) 0.012(4) 0.025(4) -0.002(3) 0.009(3) -0.003(3)
O29 0.016(3) 0.022(4) 0.031(4) 0.000(3) 0.008(3) 0.003(3)
O30 0.033(4) 0.017(4) 0.020(4) 0.000(3) 0.003(3) -0.014(3)
O31 0.021(4) 0.023(4) 0.024(4) -0.002(3) 0.009(3) -0.002(3)
O32 0.027(4) 0.019(4) 0.024(4) 0.001(3) 0.006(3) 0.001(3)
O33 0.024(4) 0.020(4) 0.023(4) -0.001(3) 0.007(3) 0.005(3)
O34 0.024(4) 0.022(4) 0.021(4) 0.001(3) 0.004(3) -0.005(3)
O35 0.017(4) 0.027(4) 0.027(4) -0.001(3) 0.006(3) 0.000(3)
O36 0.017(4) 0.021(4) 0.026(4) 0.008(3) 0.002(3) 0.002(3)
O37 0.026(4) 0.017(4) 0.019(4) 0.002(3) 0.003(3) -0.006(3)
O38 0.018(4) 0.016(4) 0.023(4) -0.007(3) 0.005(3) -0.002(3)
O39 0.018(3) 0.019(4) 0.019(3) 0.003(3) 0.007(3) 0.001(3)
O40 0.016(3) 0.026(4) 0.020(3) 0.002(3) 0.009(3) 0.001(3)
O1W 0.135(13) 0.098(11) 0.099(11) -0.005(9) 0.060(10) -0.017(10)
O2W 0.055(6) 0.092(9) 0.037(5) -0.014(5) 0.013(5) 0.029(6)
O3W 0.047(6) 0.056(7) 0.113(10) 0.010(7) 0.024(6) -0.003(5)
O4W 0.078(7) 0.034(6) 0.060(7) -0.014(5) 0.020(6) -0.003(5)
O5W 0.048(6) 0.040(5) 0.047(6) -0.005(4) 0.005(4) -0.012(4)
O6W 0.086(10) 0.169(16) 0.073(9) 0.023(10) 0.025(8) 0.041(10)
N9 0.20(3) 0.122(19) 0.096(16) -0.035(14) -0.010(16) -0.011(18)

loop_
_atom_type_symbol
_atom_type_description
_atom_type_scat_dispersion_real
_atom_type_scat_dispersion_imag
_atom_type_scat_source
C C 0.0033 0.0016 'International Tables Vol C Tables 4.2.6.8 and 6.1.1.4'
H H 0.0000 0.0000 'International Tables Vol C Tables 4.2.6.8 and 6.1.1.4'
N N 0.0061 0.0033 'International Tables Vol C Tables 4.2.6.8 and 6.1.1.4'
O O 0.0106 0.0060 'International Tables Vol C Tables 4.2.6.8 and 6.1.1.4'
P P 0.1023 0.0942 'International Tables Vol C Tables 4.2.6.8 and 6.1.1.4'
Zn Zn 0.2839 1.4301 'International Tables Vol C Tables 4.2.6.8 and 6.1.1.4'
Mo Mo -1.6832 0.6857 'International Tables Vol C Tables 4.2.6.8 and 6.1.1.4'

loop_
_geom_angle_atom_site_label_1
_geom_angle_atom_site_label_2
_geom_angle_atom_site_label_3
_geom_angle
_geom_angle_site_symmetry_1
_geom_angle_site_symmetry_3
O21 Zn1 O27 104.9(3) . .
O21 Zn1 O20 104.4(3) . .
O27 Zn1 O20 87.2(3) . .
O21 Zn1 N1 96.9(3) . .
O27 Zn1 N1 93.3(3) . .
O20 Zn1 N1 157.8(3) . .
O21 Zn1 N3 105.2(3) . .
O27 Zn1 N3 149.7(3) . .
O20 Zn1 N3 82.4(3) . .
N1 Zn1 N3 86.1(4) . .
O21 Zn1 Zn2 82.2(2) . .
O27 Zn1 Zn2 77.1(2) . .
O20 Zn1 Zn2 27.71(19) . .
N1 Zn1 Zn2 169.7(3) . .
N3 Zn1 Zn2 104.1(2) . .
O28 Zn2 O24 106.0(3) . .
O28 Zn2 O18 93.8(3) . .
O24 Zn2 O18 97.9(3) . .
O28 Zn2 N2 98.6(3) . 1_545
O24 Zn2 N2 90.5(3) . 1_545
O18 Zn2 N2 162.5(3) . 1_545
O28 Zn2 N4 105.0(3) . 2_444
O24 Zn2 N4 148.9(3) . 2_444
O18 Zn2 N4 82.1(3) . 2_444
N2 Zn2 N4 82.9(4) 1_545 2_444
O28 Zn2 Zn1 78.18(19) . .
O24 Zn2 Zn1 82.76(19) . .
O18 Zn2 Zn1 25.70(19) . .
N2 Zn2 Zn1 171.3(2) 1_545 .
N4 Zn2 Zn1 105.7(3) 2_444 .
O25 Zn3 O26 112.4(3) . .
O25 Zn3 O23 112.4(3) . .
O26 Zn3 O23 102.3(3) . .
O25 Zn3 N6 107.5(3) . 1_655
O26 Zn3 N6 122.5(3) . 1_655
O23 Zn3 N6 98.7(4) . 1_655
O19 Zn4 O22 91.6(3) . .
O19 Zn4 O14 102.9(3) . .
O22 Zn4 O14 100.0(3) . .
O19 Zn4 N5 95.2(4) . .
O22 Zn4 N5 155.2(4) . .
O14 Zn4 N5 101.7(3) . .
O19 Zn4 O2W 162.3(4) . .
O22 Zn4 O2W 82.1(3) . .
O14 Zn4 O2W 94.4(4) . .
N5 Zn4 O2W 84.3(4) . .
O19 Zn4 O1W 79.9(4) . .
O22 Zn4 O1W 77.5(4) . .
O14 Zn4 O1W 176.3(4) . .
N5 Zn4 O1W 80.3(5) . .
O2W Zn4 O1W 82.6(5) . .
O1 Mo1 O23 104.5(3) . .
O1 Mo1 O27 106.0(3) . .
O23 Mo1 O27 94.0(3) . .
O1 Mo1 O32 101.0(3) . .
O23 Mo1 O32 153.4(3) . .
O27 Mo1 O32 85.9(3) . .
O1 Mo1 O30 97.5(3) . .
O23 Mo1 O30 84.9(3) . .
O27 Mo1 O30 156.0(3) . .
O32 Mo1 O30 84.6(3) . .
O1 Mo1 O38 170.3(3) . .
O23 Mo1 O38 79.5(3) . .
O27 Mo1 O38 82.3(3) . .
O32 Mo1 O38 74.1(3) . .
O30 Mo1 O38 73.9(2) . .
O1 Mo1 Mo2 99.6(3) . .
O23 Mo1 Mo2 48.5(2) . .
O27 Mo1 Mo2 48.3(2) . .
O32 Mo1 Mo2 133.4(2) . .
O30 Mo1 Mo2 133.0(2) . .
O38 Mo1 Mo2 89.67(16) . .
O2 Mo2 O27 105.2(3) . .
O2 Mo2 O23 104.3(3) . .
O27 Mo2 O23 93.2(3) . .
O2 Mo2 O17 99.0(3) . .
O27 Mo2 O17 89.1(3) . .
O23 Mo2 O17 155.1(3) . .
O2 Mo2 O16 100.1(3) . .
O27 Mo2 O16 154.6(3) . .
O23 Mo2 O16 82.8(3) . .
O17 Mo2 O16 84.6(3) . .
O2 Mo2 O40 172.9(3) . .
O27 Mo2 O40 80.5(3) . .
O23 Mo2 O40 79.4(3) . .
O17 Mo2 O40 76.5(3) . .
O16 Mo2 O40 74.2(2) . .
O2 Mo2 Mo1 98.9(3) . .
O27 Mo2 Mo1 48.0(2) . .
O23 Mo2 Mo1 47.8(2) . .
O17 Mo2 Mo1 136.6(2) . .
O16 Mo2 Mo1 130.1(2) . .
O40 Mo2 Mo1 88.12(16) . .
O3 Mo3 O13 100.8(4) . .
O3 Mo3 O19 105.0(3) . .
O13 Mo3 O19 86.9(3) . .
O3 Mo3 O28 104.6(3) . .
O13 Mo3 O28 153.5(3) . .
O19 Mo3 O28 93.5(3) . .
O3 Mo3 O33 100.1(3) . .
O13 Mo3 O33 85.2(3) . .
O19 Mo3 O33 154.7(3) . .
O28 Mo3 O33 83.3(3) . .
O3 Mo3 O37 171.8(3) . .
O13 Mo3 O37 73.9(3) . .
O19 Mo3 O37 81.2(3) . .
O28 Mo3 O37 80.0(2) . .
O33 Mo3 O37 73.5(3) . .
O3 Mo3 Mo4 98.7(3) . .
O13 Mo3 Mo4 134.3(2) . .
O19 Mo3 Mo4 48.1(2) . .
O28 Mo3 Mo4 48.2(2) . .
O33 Mo3 Mo4 131.0(2) . .
O37 Mo3 Mo4 89.43(16) . .
O4 Mo4 O19 105.9(4) . .
O4 Mo4 O28 105.7(3) . .
O19 Mo4 O28 93.8(3) . .
O4 Mo4 O29 100.5(3) . .
O19 Mo4 O29 83.8(3) . .
O28 Mo4 O29 153.3(3) . .
O4 Mo4 O35 99.2(3) . .
O19 Mo4 O35 154.1(3) . .
O28 Mo4 O35 85.2(3) . .
O29 Mo4 O35 85.6(3) . .
O4 Mo4 O39 171.4(3) . .
O19 Mo4 O39 80.6(3) . .
O28 Mo4 O39 79.0(2) . .
O29 Mo4 O39 74.3(2) . .
O35 Mo4 O39 73.8(2) . .
O4 Mo4 Mo3 100.2(3) . .
O19 Mo4 Mo3 48.0(2) . .
O28 Mo4 Mo3 48.6(2) . .
O29 Mo4 Mo3 131.1(2) . .
O35 Mo4 Mo3 133.3(2) . .
O39 Mo4 Mo3 88.26(15) . .
O5 Mo5 O20 105.0(3) . .
O5 Mo5 O18 104.9(3) . .
O20 Mo5 O18 93.7(3) . .
O5 Mo5 O17 100.5(3) . .
O20 Mo5 O17 87.6(3) . .
O18 Mo5 O17 153.3(3) . .
O5 Mo5 O31 99.9(3) . .
O20 Mo5 O31 154.7(3) . .
O18 Mo5 O31 83.7(3) . .
O17 Mo5 O31 84.0(3) . .
O5 Mo5 O40 174.4(3) . .
O20 Mo5 O40 79.3(3) . .
O18 Mo5 O40 78.0(3) . .
O17 Mo5 O40 76.0(2) . .
O31 Mo5 O40 75.5(3) . .
O5 Mo5 Mo6 97.4(3) . .
O20 Mo5 Mo6 48.9(2) . .
O18 Mo5 Mo6 48.3(2) . .
O17 Mo5 Mo6 136.0(2) . .
O31 Mo5 Mo6 131.8(2) . .
O40 Mo5 Mo6 88.12(15) . .
O6 Mo6 O18 106.7(3) . .
O6 Mo6 O20 104.8(3) . .
O18 Mo6 O20 93.6(3) . .
O6 Mo6 O36 100.3(3) . .
O18 Mo6 O36 152.0(3) . .
O20 Mo6 O36 86.3(3) . .
O6 Mo6 O35 96.9(3) . .
O18 Mo6 O35 86.6(3) . .
O20 Mo6 O35 157.3(3) . .
O36 Mo6 O35 83.1(3) . .
O6 Mo6 O39 170.7(3) . .
O18 Mo6 O39 78.7(3) . .
O20 Mo6 O39 82.1(2) . .
O36 Mo6 O39 73.6(2) . .
O35 Mo6 O39 75.6(2) . .
O6 Mo6 Mo5 98.5(3) . .
O18 Mo6 Mo5 48.7(2) . .
O20 Mo6 Mo5 48.41(19) . .
O36 Mo6 Mo5 134.1(2) . .
O35 Mo6 Mo5 135.2(2) . .
O39 Mo6 Mo5 90.69(15) . .
O7 Mo7 O22 107.0(3) . .
O7 Mo7 O26 105.0(4) . .
O22 Mo7 O26 93.6(3) . .
O7 Mo7 O15 98.7(4) . .
O22 Mo7 O15 84.4(3) . .
O26 Mo7 O15 155.6(3) . .
O7 Mo7 O30 98.0(3) . .
O22 Mo7 O30 154.0(3) . .
O26 Mo7 O30 86.6(3) . .
O15 Mo7 O30 84.8(3) . .
O7 Mo7 O38 169.4(3) . .
O22 Mo7 O38 80.7(3) . .
O26 Mo7 O38 81.4(2) . .
O15 Mo7 O38 74.4(3) . .
O30 Mo7 O38 73.6(2) . .
O7 Mo7 Mo8 100.8(3) . .
O22 Mo7 Mo8 47.9(2) . .
O26 Mo7 Mo8 48.4(2) . .
O15 Mo7 Mo8 132.0(2) . .
O30 Mo7 Mo8 134.4(2) . .
O38 Mo7 Mo8 89.84(16) . .
O8 Mo8 O22 106.8(4) . .
O8 Mo8 O13 99.3(4) . .
O22 Mo8 O13 86.3(3) . .
O8 Mo8 O26 104.8(3) . .
O22 Mo8 O26 93.2(3) . .
O13 Mo8 O26 154.9(3) . .
O8 Mo8 O34 100.0(4) . .
O22 Mo8 O34 152.9(3) . .
O13 Mo8 O34 85.9(3) . .
O26 Mo8 O34 83.2(3) . .
O8 Mo8 O37 171.3(3) . .
O22 Mo8 O37 79.1(3) . .
O13 Mo8 O37 74.5(3) . .
O26 Mo8 O37 80.8(2) . .
O34 Mo8 O37 73.8(3) . .
O8 Mo8 Mo7 100.5(3) . .
O22 Mo8 Mo7 47.9(2) . .
O13 Mo8 Mo7 133.7(2) . .
O26 Mo8 Mo7 48.1(2) . .
O34 Mo8 Mo7 130.5(2) . .
O37 Mo8 Mo7 88.21(16) . .
O9 Mo9 O33 103.2(3) . .
O9 Mo9 O34 103.4(4) . .
O33 Mo9 O34 97.0(3) . .
O9 Mo9 O24 103.1(3) . .
O33 Mo9 O24 90.1(3) . .
O34 Mo9 O24 150.1(3) . .
O9 Mo9 O25 102.1(3) . .
O33 Mo9 O25 152.7(3) . .
O34 Mo9 O25 86.9(3) . .
O24 Mo9 O25 74.3(3) . .
O9 Mo9 O37 177.8(3) . .
O33 Mo9 O37 75.6(3) . .
O34 Mo9 O37 75.1(3) . .
O24 Mo9 O37 78.7(2) . .
O25 Mo9 O37 79.4(2) . .
O9 Mo9 Mo10 99.3(3) . .
O33 Mo9 Mo10 126.7(2) . .
O34 Mo9 Mo10 123.7(2) . .
O24 Mo9 Mo10 37.54(19) . .
O25 Mo9 Mo10 37.8(2) . .
O37 Mo9 Mo10 82.89(16) . .
O10 Mo10 O31 102.4(3) . .
O10 Mo10 O16 103.7(4) . .
O31 Mo10 O16 97.0(3) . .
O10 Mo10 O25 101.5(3) . .
O31 Mo10 O25 153.3(3) . .
O16 Mo10 O25 88.5(3) . .
O10 Mo10 O24 102.9(3) . .
O31 Mo10 O24 88.5(3) . .
O16 Mo10 O24 150.9(3) . .
O25 Mo10 O24 74.9(3) . .
O10 Mo10 O40 177.9(3) . .
O31 Mo10 O40 76.4(3) . .
O16 Mo10 O40 74.7(3) . .
O25 Mo10 O40 80.0(2) . .
O24 Mo10 O40 78.9(2) . .
O10 Mo10 Mo9 98.7(3) . .
O31 Mo10 Mo9 125.3(2) . .
O16 Mo10 Mo9 125.8(2) . .
O25 Mo10 Mo9 38.4(2) . .
O24 Mo10 Mo9 37.45(19) . .
O40 Mo10 Mo9 83.41(15) . .
O11 Mo11 O32 103.6(3) . .
O11 Mo11 O15 103.7(4) . .
O32 Mo11 O15 96.6(3) . .
O11 Mo11 O21 102.6(4) . .
O32 Mo11 O21 88.9(3) . .
O15 Mo11 O21 151.1(3) . .
O11 Mo11 O14 102.9(3) . .
O32 Mo11 O14 151.5(3) . .
O15 Mo11 O14 87.2(3) . .
O21 Mo11 O14 75.2(3) . .
O11 Mo11 O38 176.0(3) . .
O32 Mo11 O38 73.7(3) . .
O15 Mo11 O38 74.0(3) . .
O21 Mo11 O38 80.5(3) . .
O14 Mo11 O38 80.3(3) . .
O11 Mo11 Mo12 100.0(3) . .
O32 Mo11 Mo12 125.6(2) . .
O15 Mo11 Mo12 124.1(2) . .
O21 Mo11 Mo12 38.1(2) . .
O14 Mo11 Mo12 38.0(2) . .
O38 Mo11 Mo12 83.93(15) . .
O12 Mo12 O36 103.6(4) . .
O12 Mo12 O29 103.1(3) . .
O36 Mo12 O29 97.1(3) . .
O12 Mo12 O14 102.9(4) . .
O36 Mo12 O14 150.5(3) . .
O29 Mo12 O14 89.3(3) . .
O12 Mo12 O21 101.4(3) . .
O36 Mo12 O21 87.1(3) . .
O29 Mo12 O21 153.3(3) . .
O14 Mo12 O21 75.1(3) . .
O12 Mo12 O39 176.7(3) . .
O36 Mo12 O39 73.4(3) . .
O29 Mo12 O39 76.3(3) . .
O14 Mo12 O39 80.3(3) . .
O21 Mo12 O39 79.8(3) . .
O12 Mo12 Mo11 99.3(3) . .
O36 Mo12 Mo11 123.7(2) . .
O29 Mo12 Mo11 126.5(2) . .
O14 Mo12 Mo11 38.2(2) . .
O21 Mo12 Mo11 37.8(2) . .
O39 Mo12 Mo11 83.54(15) . .
O37 P1 O40 111.0(4) . .
O37 P1 O39 108.2(4) . .
O40 P1 O39 109.6(4) . .
O37 P1 O38 109.0(4) . .
O40 P1 O38 107.7(4) . .
O39 P1 O38 111.4(4) . .
C5 N1 C1 117.0(10) . .
C5 N1 Zn1 117.7(7) . .
C1 N1 Zn1 124.7(8) . .
C8 N2 C9 118.2(10) . .
C8 N2 Zn2 123.0(8) . 1_565
C9 N2 Zn2 118.4(8) . 1_565
C11 N3 C15 116.7(10) . .
C11 N3 Zn1 118.7(8) . .
C15 N3 Zn1 124.5(8) . .
C18 N4 C19 116.0(10) . .
C18 N4 Zn2 119.7(8) . 2_454
C19 N4 Zn2 124.2(8) . 2_454
C21B N5 C25 113.2(16) . .
C21B N5 C21A 34.4(14) . .
C25 N5 C21A 114.0(14) . .
C21B N5 Zn4 121.9(14) . .
C25 N5 Zn4 121.0(9) . .
C21A N5 Zn4 122.8(12) . .
C29 N6 C28 116.5(10) . .
C29 N6 Zn3 120.9(9) . 1_455
C28 N6 Zn3 121.3(9) . 1_455
C35 N7 C31 121.6(11) . .
C38 N8 C39 117.7(11) . .
N1 C1 C2 122.7(11) . .
C1 C2 C3 120.2(10) . .
C4 C3 C2 115.6(11) . .
C4 C3 C6 122.2(11) . .
C2 C3 C6 122.1(10) . .
C3 C4 C5 121.0(11) . .
N1 C5 C4 123.5(10) . .
C7 C6 C10 116.9(10) . .
C7 C6 C3 122.1(10) . .
C10 C6 C3 120.9(11) . .
C6 C7 C8 118.4(11) . .
N2 C8 C7 124.1(10) . .
N2 C9 C10 121.4(11) . .
C9 C10 C6 120.8(11) . .
N3 C11 C12 123.0(11) . .
C11 C12 C13 120.5(12) . .
C14 C13 C12 114.7(11) . .
C14 C13 C16 123.0(11) . .
C12 C13 C16 122.1(11) . .
C15 C14 C13 121.7(12) . .
N3 C15 C14 123.2(12) . .
C20 C16 C17 116.2(11) . .
C20 C16 C13 121.7(11) . .
C17 C16 C13 122.1(11) . .
C18 C17 C16 119.8(12) . .
N4 C18 C17 125.1(12) . .
N4 C19 C20 122.4(12) . .
C16 C20 C19 120.4(12) . .
C22A C21A N5 125(2) . .
C21A C22A C23 119(2) . .
N5 C21B C22B 123(2) . .
C21B C22B C23 120(2) . .
C22A C23 C24 117.5(15) . .
C22A C23 C22B 36.1(13) . .
C24 C23 C22B 108.8(14) . .
C22A C23 C26 123.1(14) . .
C24 C23 C26 119.2(12) . .
C22B C23 C26 122.4(15) . .
C23 C24 C25 119.4(14) . .
N5 C25 C24 123.0(14) . .
C27 C26 C30 116.1(11) . .
C27 C26 C23 123.6(11) . .
C30 C26 C23 120.3(12) . .
C28 C27 C26 121.0(12) . .
N6 C28 C27 123.0(12) . .
N6 C29 C30 125.6(13) . .
C29 C30 C26 117.6(13) . .
N7 C31 C32 119.0(13) . .
C31 C32 C33 120.9(13) . .
C34 C33 C32 116.5(11) . .
C34 C33 C36 123.3(11) . .
C32 C33 C36 119.9(11) . .
C35 C34 C33 120.4(13) . .
N7 C35 C34 121.3(12) . .
C37 C36 C40 115.4(12) . .
C37 C36 C33 121.0(11) . .
C40 C36 C33 123.3(11) . .
C38 C37 C36 119.9(13) . .
N8 C38 C37 123.5(12) . .
N8 C39 C40 123.7(13) . .
C39 C40 C36 119.3(13) . .
Mo3 O13 Mo8 124.7(4) . .
Mo12 O14 Mo11 103.8(3) . .
Mo12 O14 Zn4 124.5(4) . .
Mo11 O14 Zn4 128.2(4) . .
Mo11 O15 Mo7 126.2(4) . .
Mo10 O16 Mo2 124.6(3) . .
Mo2 O17 Mo5 120.3(3) . .
Mo6 O18 Mo5 83.0(3) . .
Mo6 O18 Zn2 139.4(4) . .
Mo5 O18 Zn2 135.1(3) . .
Mo3 O19 Mo4 84.0(3) . .
Mo3 O19 Zn4 140.1(4) . .
Mo4 O19 Zn4 131.7(4) . .
Mo5 O20 Mo6 82.7(3) . .
Mo5 O20 Zn1 145.5(4) . .
Mo6 O20 Zn1 127.5(3) . .
Mo11 O21 Mo12 104.2(3) . .
Mo11 O21 Zn1 125.3(4) . .
Mo12 O21 Zn1 126.9(4) . .
Mo7 O22 Mo8 84.2(3) . .
Mo7 O22 Zn4 132.7(4) . .
Mo8 O22 Zn4 140.7(4) . .
Mo1 O23 Mo2 83.7(3) . .
Mo1 O23 Zn3 137.7(4) . .
Mo2 O23 Zn3 128.5(4) . .
Mo9 O24 Mo10 105.0(3) . .
Mo9 O24 Zn2 122.3(3) . .
Mo10 O24 Zn2 129.7(3) . .
Zn3 O25 Mo10 122.9(4) . .
Zn3 O25 Mo9 124.1(4) . .
Mo10 O25 Mo9 103.8(3) . .
Zn3 O26 Mo7 135.5(4) . .
Zn3 O26 Mo8 128.7(4) . .
Mo7 O26 Mo8 83.5(3) . .
Mo1 O27 Mo2 83.7(3) . .
Mo1 O27 Zn1 128.1(3) . .
Mo2 O27 Zn1 143.3(4) . .
Mo4 O28 Mo3 83.1(3) . .
Mo4 O28 Zn2 142.0(4) . .
Mo3 O28 Zn2 130.2(4) . .
Mo12 O29 Mo4 125.6(3) . .
Mo1 O30 Mo7 120.3(3) . .
Mo10 O31 Mo5 123.5(4) . .
Mo11 O32 Mo1 127.2(4) . .
Mo9 O33 Mo3 126.2(4) . .
Mo9 O34 Mo8 124.9(4) . .
Mo4 O35 Mo6 119.8(3) . .
Mo12 O36 Mo6 127.0(4) . .
P1 O37 Mo8 127.2(4) . .
P1 O37 Mo3 127.0(4) . .
Mo8 O37 Mo3 86.9(2) . .
P1 O37 Mo9 131.8(4) . .
Mo8 O37 Mo9 84.7(2) . .
Mo3 O37 Mo9 83.7(2) . .
P1 O38 Mo1 126.2(4) . .
P1 O38 Mo7 125.8(4) . .
Mo1 O38 Mo7 92.2(2) . .
P1 O38 Mo11 129.8(4) . .
Mo1 O38 Mo11 84.4(2) . .
Mo7 O38 Mo11 84.8(2) . .
P1 O39 Mo6 125.0(4) . .
P1 O39 Mo4 127.1(4) . .
Mo6 O39 Mo4 90.8(2) . .
P1 O39 Mo12 131.3(4) . .
Mo6 O39 Mo12 85.4(2) . .
Mo4 O39 Mo12 83.02(19) . .
P1 O40 Mo2 128.3(4) . .
P1 O40 Mo5 126.5(4) . .
Mo2 O40 Mo5 87.0(2) . .
P1 O40 Mo10 130.9(4) . .
Mo2 O40 Mo10 84.96(19) . .
Mo5 O40 Mo10 83.8(2) . .
O6W O4W O5W 106.1(5) 2_545 4_565
C41 N9 O3W 59(2) . .

loop_
_geom_bond_atom_site_label_1
_geom_bond_atom_site_label_2
_geom_bond_distance
_geom_bond_site_symmetry_2
Zn1 O21 2.008(7) .
Zn1 O27 2.059(7) .
Zn1 O20 2.062(7) .
Zn1 N1 2.114(9) .
Zn1 N3 2.154(9) .
Zn1 Zn2 6.5399(16) .
Zn2 O28 1.994(7) .
Zn2 O24 2.031(7) .
Zn2 O18 2.071(7) .
Zn2 N2 2.134(9) 1_545
Zn2 N4 2.147(9) 2_444
Zn3 O25 1.938(7) .
Zn3 O26 1.944(7) .
Zn3 O23 1.983(7) .
Zn3 N6 2.017(9) 1_655
Zn4 O19 2.041(7) .
Zn4 O22 2.060(7) .
Zn4 O14 2.060(7) .
Zn4 N5 2.093(9) .
Zn4 O2W 2.174(10) .
Zn4 O1W 2.345(15) .
Mo1 O1 1.677(8) .
Mo1 O23 1.949(7) .
Mo1 O27 1.956(7) .
Mo1 O32 2.011(7) .
Mo1 O30 2.062(7) .
Mo1 O38 2.485(7) .
Mo1 Mo2 2.6144(13) .
Mo2 O2 1.664(7) .
Mo2 O27 1.963(7) .
Mo2 O23 1.969(7) .
Mo2 O17 1.971(7) .
Mo2 O16 2.048(7) .
Mo2 O40 2.487(7) .
Mo3 O3 1.669(7) .
Mo3 O13 1.953(7) .
Mo3 O19 1.956(7) .
Mo3 O28 1.979(7) .
Mo3 O33 2.029(7) .
Mo3 O37 2.547(7) .
Mo3 Mo4 2.6175(13) .
Mo4 O4 1.670(8) .
Mo4 O19 1.958(7) .
Mo4 O28 1.967(7) .
Mo4 O29 2.018(7) .
Mo4 O35 2.067(7) .
Mo4 O39 2.565(7) .
Mo5 O5 1.685(7) .
Mo5 O20 1.953(7) .
Mo5 O18 1.962(7) .
Mo5 O17 1.986(7) .
Mo5 O31 2.038(7) .
Mo5 O40 2.499(6) .
Mo5 Mo6 2.5903(12) .
Mo6 O6 1.675(7) .
Mo6 O18 1.949(7) .
Mo6 O20 1.966(7) .
Mo6 O36 2.023(7) .
Mo6 O35 2.080(7) .
Mo6 O39 2.472(6) .
Mo7 O7 1.675(8) .
Mo7 O22 1.956(7) .
Mo7 O26 1.964(7) .
Mo7 O15 2.021(7) .
Mo7 O30 2.073(7) .
Mo7 O38 2.489(7) .
Mo7 Mo8 2.6231(13) .
Mo8 O8 1.671(8) .
Mo8 O22 1.958(7) .
Mo8 O13 1.972(7) .
Mo8 O26 1.975(7) .
Mo8 O34 2.048(7) .
Mo8 O37 2.508(7) .
Mo9 O9 1.696(7) .
Mo9 O33 1.816(7) .
Mo9 O34 1.825(7) .
Mo9 O24 1.997(7) .
Mo9 O25 2.031(7) .
Mo9 O37 2.593(7) .
Mo9 Mo10 3.1724(13) .
Mo10 O10 1.681(8) .
Mo10 O31 1.827(7) .
Mo10 O16 1.831(7) .
Mo10 O25 2.001(7) .
Mo10 O24 2.001(7) .
Mo10 O40 2.599(7) .
Mo11 O11 1.694(8) .
Mo11 O32 1.816(7) .
Mo11 O15 1.840(7) .
Mo11 O21 1.990(7) .
Mo11 O14 2.006(7) .
Mo11 O38 2.617(7) .
Mo11 Mo12 3.1513(13) .
Mo12 O12 1.681(7) .
Mo12 O36 1.823(7) .
Mo12 O29 1.831(7) .
Mo12 O14 1.999(7) .
Mo12 O21 2.004(7) .
Mo12 O39 2.601(7) .
P1 O37 1.548(7) .
P1 O40 1.550(7) .
P1 O39 1.557(7) .
P1 O38 1.570(7) .
N1 C5 1.318(14) .
N1 C1 1.330(14) .
N2 C8 1.323(14) .
N2 C9 1.333(15) .
N2 Zn2 2.134(9) 1_565
N3 C11 1.333(15) .
N3 C15 1.336(14) .
N4 C18 1.310(15) .
N4 C19 1.354(16) .
N4 Zn2 2.147(9) 2_454
N5 C21B 1.28(3) .
N5 C25 1.312(18) .
N5 C21A 1.38(3) .
N6 C29 1.307(16) .
N6 C28 1.316(17) .
N6 Zn3 2.017(9) 1_455
N7 C35 1.300(16) .
N7 C31 1.339(18) .
N8 C38 1.300(17) .
N8 C39 1.326(17) .
C1 C2 1.390(15) .
C2 C3 1.396(16) .
C3 C4 1.363(16) .
C3 C6 1.472(14) .
C4 C5 1.382(16) .
C6 C7 1.383(15) .
C6 C10 1.403(15) .
C7 C8 1.397(16) .
C9 C10 1.383(16) .
C11 C12 1.378(17) .
C12 C13 1.399(17) .
C13 C14 1.384(17) .
C13 C16 1.474(15) .
C14 C15 1.355(16) .
C16 C20 1.377(17) .
C16 C17 1.385(17) .
C17 C18 1.370(16) .
C19 C20 1.390(17) .
C21A C22A 1.35(3) .
C22A C23 1.36(3) .
C21B C22B 1.40(4) .
C22B C23 1.41(3) .
C23 C24 1.369(19) .
C23 C26 1.475(15) .
C24 C25 1.42(2) .
C26 C27 1.381(18) .
C26 C30 1.391(18) .
C27 C28 1.365(18) .
C29 C30 1.382(18) .
C31 C32 1.366(18) .
C32 C33 1.395(16) .
C33 C34 1.368(17) .
C33 C36 1.494(16) .
C34 C35 1.361(17) .
C36 C37 1.390(18) .
C36 C40 1.414(18) .
C37 C38 1.383(18) .
C39 C40 1.364(19) .
O3W N9 3.16(3) .
O4W O6W 2.717(17) 2_545
O4W O5W 2.839(14) 4_565
O6W N9 3.15(3) 2
N9 C41 1.53(4) .
